data_7111526
loop_
_publ_author_name
'Qi, Ting'
'Guo, Yunlong'
'Liu, Yunqi'
'Xi, Hongxia'
'Zhang, Hengjun'
'Gao, Xike'
'Liu, Ying'
'Lu, Kun'
'Du, Chunyan'
'Yu, Giu'
'Zhu, Daoben'

_publ_section_title
;
 Synthesis and properties of the anti and syn isomers of
 dibenzothieno[b,d]pyrrole
;
_journal_issue 46
_journal_name_full 'Chemical Communications'
_journal_page_first 6227
_journal_page_last 6229
_journal_paper_doi 10.1039/b813683a
_journal_year 2008
_chemical_formula_moiety 'C16 H9 N S2'
_chemical_formula_sum 'C16 H9 N S2'
_chemical_formula_weight 279.36
_chemical_name_systematic
;
?
;
_space_group_IT_number 14
_symmetry_cell_setting monoclinic
_symmetry_space_group_name_Hall '-P 2yn'
_symmetry_space_group_name_H-M 'P 1 21/n 1'
_atom_sites_solution_hydrogens geom
_atom_sites_solution_primary direct
_atom_sites_solution_secondary difmap
_audit_creation_method SHELXL-97
_cell_angle_alpha 90.00
_cell_angle_beta 96.04(3)
_cell_angle_gamma 90.00
_cell_formula_units_Z 8
_cell_length_a 9.916(2)
_cell_length_b 10.619(2)
_cell_length_c 23.425(5)
_cell_measurement_reflns_used 22343
_cell_measurement_temperature 173(2)
_cell_measurement_theta_max 27.48
_cell_measurement_theta_min 2.17
_cell_volume 2452.9(9)
_computing_cell_refinement 'Rapid Auto(Rigaku 2001)'
_computing_data_collection 'Rapid Auto(Rigaku 2001)'
_computing_data_reduction 'Rapid Auto(Rigaku 2001)'
_computing_molecular_graphics 'XP in Siemens SHELXTL (Sheldrick, 1994)'
_computing_publication_material 'SHELX97 (Sheldrick, 1997)'
_computing_structure_refinement 'SHELXL-97 (Sheldrick, 1997)'
_computing_structure_solution 'SHELXS-97 (Sheldrick, 1990)'
_diffrn_ambient_temperature 173(2)
_diffrn_measured_fraction_theta_full 0.999
_diffrn_measured_fraction_theta_max 0.999
_diffrn_measurement_device_type 'Rigaku raxis Rapid IP Area Detector'
_diffrn_measurement_method '\w scans at fixed \c = 45\%'
_diffrn_radiation_monochromator graphite
_diffrn_radiation_source 'rotating anode'
_diffrn_radiation_type MoK\a
_diffrn_radiation_wavelength 0.71073
_diffrn_reflns_av_R_equivalents 0.0199
_diffrn_reflns_av_sigmaI/netI 0.0344
_diffrn_reflns_limit_h_max 11
_diffrn_reflns_limit_h_min -11
_diffrn_reflns_limit_k_max 12
_diffrn_reflns_limit_k_min -12
_diffrn_reflns_limit_l_max 27
_diffrn_reflns_limit_l_min -27
_diffrn_reflns_number 7940
_diffrn_reflns_theta_full 25.00
_diffrn_reflns_theta_max 25.00
_diffrn_reflns_theta_min 2.11
_exptl_absorpt_coefficient_mu 0.415
_exptl_absorpt_correction_T_max 0.9403
_exptl_absorpt_correction_T_min 0.8548
_exptl_absorpt_correction_type multi-scan
_exptl_absorpt_process_details 'ABSCOR by T.Higashi 8 March, 1995'
_exptl_crystal_colour 'light yellow'
_exptl_crystal_density_diffrn 1.513
_exptl_crystal_density_method 'not measured'
_exptl_crystal_description plate
_exptl_crystal_F_000 1152
_exptl_crystal_size_max 0.39
_exptl_crystal_size_mid 0.36
_exptl_crystal_size_min 0.15
_refine_diff_density_max 0.314
_refine_diff_density_min -0.269
_refine_diff_density_rms 0.052
_refine_ls_extinction_method none
_refine_ls_goodness_of_fit_ref 1.168
_refine_ls_hydrogen_treatment constr
_refine_ls_matrix_type full
_refine_ls_number_parameters 343
_refine_ls_number_reflns 4328
_refine_ls_number_restraints 0
_refine_ls_restrained_S_all 1.168
_refine_ls_R_factor_all 0.0623
_refine_ls_R_factor_gt 0.0450
_refine_ls_shift/su_max 0.000
_refine_ls_shift/su_mean 0.000
_refine_ls_structure_factor_coef Fsqd
_refine_ls_weighting_details 'calc w=1/[\s^2^(Fo^2^)+(0.0421P)^2^+0.8662P] where P=(Fo^2^+2Fc^2^)/3'
_refine_ls_weighting_scheme calc
_refine_ls_wR_factor_gt 0.0935
_refine_ls_wR_factor_ref 0.0993
_reflns_number_gt 3672
_reflns_number_total 4328
_reflns_threshold_expression >2sigma(I)
_cod_data_source_file b813683asup1.cif
_cod_data_source_block sx2341
_cod_original_cell_volume 2453.0(8)
_cod_original_sg_symbol_H-M P2(1)/n
_cod_database_code 7111526

loop_
_symmetry_equiv_pos_as_xyz
'x, y, z'
'-x+1/2, y+1/2, -z+1/2'
'-x, -y, -z'
'x-1/2, -y-1/2, z-1/2'

loop_
_atom_site_label
_atom_site_type_symbol
_atom_site_fract_x
_atom_site_fract_y
_atom_site_fract_z
_atom_site_U_iso_or_equiv
_atom_site_adp_type
_atom_site_occupancy
_atom_site_symmetry_multiplicity
_atom_site_calc_flag
_atom_site_refinement_flags
S1B S -0.25452(6) 1.03837(6) 0.17552(3) 0.02780(17) Uani 1 1 d .
S1A S 0.23493(6) 0.99164(6) 0.35009(3) 0.02780(17) Uani 1 1 d .
S2A S 0.40632(6) 0.98828(6) 0.19911(3) 0.02859(17) Uani 1 1 d .
S2B S -0.41299(6) 1.00451(6) 0.32962(3) 0.02734(17) Uani 1 1 d .
N1A N 0.0926(2) 1.18690(18) 0.21994(8) 0.0239(5) Uani 1 1 d .
H1AA H 0.0301 1.2397 0.2050 0.029 Uiso 1 1 calc R
N1B N -0.0907(2) 0.83093(18) 0.29740(8) 0.0239(5) Uani 1 1 d .
H1BA H -0.0246 0.7791 0.3096 0.029 Uiso 1 1 calc R
C1B C -0.0724(3) 0.9737(2) 0.09638(11) 0.0286(6) Uani 1 1 d .
H1BB H -0.1200 1.0266 0.0684 0.034 Uiso 1 1 calc R
C1A C 0.0356(3) 1.0623(2) 0.42023(11) 0.0298(6) Uani 1 1 d .
H1AB H 0.0775 1.0109 0.4502 0.036 Uiso 1 1 calc R
C2A C -0.0803(3) 1.1301(3) 0.42777(11) 0.0317(6) Uani 1 1 d .
H2AA H -0.1180 1.1256 0.4633 0.038 Uiso 1 1 calc R
C2B C 0.0393(3) 0.9054(2) 0.08362(11) 0.0311(6) Uani 1 1 d .
H2BA H 0.0674 0.9102 0.0462 0.037 Uiso 1 1 calc R
C3B C 0.1110(3) 0.8298(2) 0.12468(11) 0.0287(6) Uani 1 1 d .
H3BA H 0.1881 0.7846 0.1151 0.034 Uiso 1 1 calc R
C3A C -0.1418(3) 1.2047(2) 0.38397(11) 0.0292(6) Uani 1 1 d .
H3AA H -0.2214 1.2506 0.3899 0.035 Uiso 1 1 calc R
C4A C -0.0896(3) 1.2133(2) 0.33207(11) 0.0273(6) Uani 1 1 d .
H4AA H -0.1332 1.2641 0.3023 0.033 Uiso 1 1 calc R
C4B C 0.0715(3) 0.8198(2) 0.17924(11) 0.0268(6) Uani 1 1 d .
H4BA H 0.1216 0.7686 0.2072 0.032 Uiso 1 1 calc R
C5B C -0.0422(2) 0.8852(2) 0.19303(10) 0.0223(5) Uani 1 1 d .
C5A C 0.0275(2) 1.1471(2) 0.32346(10) 0.0225(5) Uani 1 1 d .
C6A C 0.0891(2) 1.0707(2) 0.36817(10) 0.0248(5) Uani 1 1 d .
C6B C -0.1134(2) 0.9629(2) 0.15129(10) 0.0238(5) Uani 1 1 d .
C7A C 0.2154(2) 1.0599(2) 0.28235(10) 0.0222(5) Uani 1 1 d .
C7B C -0.2234(2) 0.9624(2) 0.24124(10) 0.0235(5) Uani 1 1 d .
C8A C 0.1035(2) 1.1384(2) 0.27471(10) 0.0220(5) Uani 1 1 d .
C8B C -0.1088(2) 0.8879(2) 0.24435(10) 0.0216(5) Uani 1 1 d .
C9B C -0.1943(2) 0.8695(2) 0.32783(10) 0.0235(5) Uani 1 1 d .
C9A C 0.1976(2) 1.1377(2) 0.19270(10) 0.0223(5) Uani 1 1 d .
C10A C 0.2757(2) 1.0603(2) 0.23041(10) 0.0238(5) Uani 1 1 d .
C10B C -0.2790(2) 0.9500(2) 0.29405(10) 0.0224(5) Uani 1 1 d .
C11A C 0.2376(2) 1.1396(2) 0.13585(10) 0.0240(5) Uani 1 1 d .
C11B C -0.2334(2) 0.8488(2) 0.38417(10) 0.0241(5) Uani 1 1 d .
C12B C -0.1750(3) 0.7756(2) 0.43007(11) 0.0295(6) Uani 1 1 d .
H12A H -0.0957 0.7276 0.4262 0.035 Uiso 1 1 calc R
C12A C 0.1813(3) 1.1993(2) 0.08576(11) 0.0302(6) Uani 1 1 d .
H12B H 0.1057 1.2539 0.0867 0.036 Uiso 1 1 calc R
C13B C -0.2335(3) 0.7741(3) 0.48062(11) 0.0330(6) Uani 1 1 d .
H13A H -0.1945 0.7236 0.5116 0.040 Uiso 1 1 calc R
C13A C 0.2360(3) 1.1783(3) 0.03502(11) 0.0335(6) Uani 1 1 d .
H13B H 0.1984 1.2195 0.0010 0.040 Uiso 1 1 calc R
C14B C -0.3491(3) 0.8452(3) 0.48747(11) 0.0345(6) Uani 1 1 d .
H14A H -0.3872 0.8434 0.5230 0.041 Uiso 1 1 calc R
C14A C 0.3459(3) 1.0974(3) 0.03290(11) 0.0379(7) Uani 1 1 d .
H14B H 0.3810 1.0831 -0.0027 0.046 Uiso 1 1 calc R
C15B C -0.4086(3) 0.9184(2) 0.44283(11) 0.0300(6) Uani 1 1 d .
H15A H -0.4870 0.9673 0.4474 0.036 Uiso 1 1 calc R
C15A C 0.4045(3) 1.0378(3) 0.08162(11) 0.0334(6) Uani 1 1 d .
H15B H 0.4800 0.9832 0.0800 0.040 Uiso 1 1 calc R
C16B C -0.3511(2) 0.9188(2) 0.39112(10) 0.0253(6) Uani 1 1 d .
C16A C 0.3505(2) 1.0593(2) 0.13322(10) 0.0258(6) Uani 1 1 d .

loop_
_atom_site_aniso_label
_atom_site_aniso_U_11
_atom_site_aniso_U_22
_atom_site_aniso_U_33
_atom_site_aniso_U_23
_atom_site_aniso_U_13
_atom_site_aniso_U_12
S1B 0.0240(3) 0.0306(4) 0.0292(3) 0.0072(3) 0.0045(3) 0.0055(3)
S1A 0.0244(3) 0.0311(4) 0.0276(3) 0.0066(3) 0.0018(3) 0.0050(3)
S2A 0.0215(3) 0.0361(4) 0.0284(3) 0.0002(3) 0.0036(3) 0.0044(3)
S2B 0.0217(3) 0.0331(4) 0.0275(3) 0.0034(3) 0.0036(2) 0.0052(3)
N1A 0.0291(12) 0.0202(11) 0.0220(10) 0.0015(8) 0.0006(9) 0.0057(9)
N1B 0.0216(11) 0.0211(11) 0.0290(11) 0.0019(9) 0.0019(9) 0.0047(8)
C1B 0.0278(14) 0.0297(14) 0.0283(13) 0.0025(11) 0.0031(11) -0.0035(11)
C1A 0.0319(15) 0.0304(15) 0.0269(14) 0.0036(11) 0.0024(11) -0.0034(12)
C2A 0.0353(15) 0.0336(15) 0.0279(14) -0.0030(12) 0.0115(12) -0.0050(12)
C2B 0.0341(16) 0.0330(15) 0.0276(14) -0.0047(12) 0.0096(12) -0.0071(12)
C3B 0.0259(14) 0.0267(14) 0.0348(15) -0.0057(11) 0.0093(11) -0.0012(11)
C3A 0.0277(15) 0.0266(14) 0.0344(14) -0.0060(12) 0.0080(11) -0.0003(11)
C4A 0.0297(15) 0.0229(13) 0.0291(14) -0.0014(11) 0.0021(11) 0.0028(11)
C4B 0.0261(14) 0.0211(13) 0.0326(14) -0.0021(11) 0.0003(11) -0.0001(10)
C5B 0.0198(12) 0.0197(12) 0.0268(13) -0.0043(10) 0.0005(10) -0.0041(10)
C5A 0.0252(13) 0.0194(13) 0.0228(12) -0.0023(10) 0.0020(10) -0.0047(10)
C6A 0.0247(13) 0.0217(13) 0.0275(13) -0.0004(10) 0.0007(10) -0.0027(10)
C6B 0.0209(13) 0.0214(13) 0.0289(13) -0.0023(10) 0.0013(10) -0.0036(10)
C7A 0.0213(13) 0.0217(13) 0.0234(12) -0.0013(10) 0.0018(10) -0.0014(10)
C7B 0.0227(13) 0.0222(13) 0.0250(13) 0.0009(10) 0.0000(10) -0.0010(10)
C8A 0.0237(13) 0.0182(12) 0.0238(13) -0.0011(10) 0.0017(10) -0.0003(10)
C8B 0.0206(12) 0.0189(12) 0.0248(13) -0.0002(10) -0.0002(10) -0.0027(10)
C9B 0.0228(13) 0.0202(12) 0.0270(13) -0.0025(10) 0.0012(10) -0.0016(10)
C9A 0.0227(13) 0.0196(12) 0.0242(13) -0.0025(10) 0.0009(10) -0.0020(10)
C10A 0.0205(13) 0.0233(13) 0.0271(13) -0.0019(11) 0.0001(10) -0.0024(10)
C10B 0.0206(13) 0.0225(13) 0.0245(13) 0.0005(10) 0.0033(10) 0.0011(10)
C11A 0.0264(13) 0.0213(13) 0.0242(13) -0.0018(10) 0.0024(10) -0.0059(10)
C11B 0.0273(14) 0.0197(12) 0.0246(13) -0.0036(10) -0.0005(10) -0.0044(10)
C12B 0.0327(15) 0.0262(14) 0.0280(13) -0.0016(11) -0.0040(11) 0.0026(11)
C12A 0.0315(15) 0.0264(14) 0.0319(14) -0.0011(11) 0.0000(11) -0.0044(11)
C13B 0.0432(17) 0.0303(15) 0.0240(13) 0.0008(11) -0.0027(12) -0.0023(12)
C13A 0.0391(17) 0.0384(16) 0.0226(13) 0.0011(12) 0.0012(11) -0.0088(13)
C14B 0.0423(17) 0.0372(16) 0.0248(13) -0.0047(12) 0.0071(12) -0.0058(13)
C14A 0.0385(17) 0.0529(19) 0.0238(14) -0.0068(13) 0.0097(12) -0.0108(14)
C15B 0.0286(14) 0.0318(15) 0.0301(14) -0.0032(11) 0.0051(11) -0.0031(11)
C15A 0.0279(15) 0.0414(16) 0.0318(15) -0.0071(12) 0.0070(12) -0.0043(12)
C16B 0.0241(13) 0.0249(14) 0.0263(13) -0.0014(10) -0.0002(10) -0.0046(10)
C16A 0.0224(13) 0.0272(14) 0.0274(13) -0.0024(11) 0.0013(10) -0.0059(10)

loop_
_atom_type_symbol
_atom_type_description
_atom_type_scat_dispersion_real
_atom_type_scat_dispersion_imag
_atom_type_scat_source
C C 0.0033 0.0016 'International Tables Vol C Tables 4.2.6.8 and 6.1.1.4'
H H 0.0000 0.0000 'International Tables Vol C Tables 4.2.6.8 and 6.1.1.4'
N N 0.0061 0.0033 'International Tables Vol C Tables 4.2.6.8 and 6.1.1.4'
S S 0.1246 0.1234 'International Tables Vol C Tables 4.2.6.8 and 6.1.1.4'

loop_
_geom_angle_atom_site_label_1
_geom_angle_atom_site_label_2
_geom_angle_atom_site_label_3
_geom_angle
C7B S1B C6B 90.06(12)
C7A S1A C6A 90.30(12)
C10A S2A C16A 90.11(12)
C10B S2B C16B 90.11(12)
C8A N1A C9A 107.45(19)
C8A N1A H1AA 126.3
C9A N1A H1AA 126.3
C9B N1B C8B 107.66(19)
C9B N1B H1BA 126.2
C8B N1B H1BA 126.2
C2B C1B C6B 118.3(2)
C2B C1B H1BB 120.9
C6B C1B H1BB 120.9
C2A C1A C6A 118.7(2)
C2A C1A H1AB 120.7
C6A C1A H1AB 120.7
C1A C2A C3A 120.7(2)
C1A C2A H2AA 119.7
C3A C2A H2AA 119.7
C1B C2B C3B 121.1(2)
C1B C2B H2BA 119.4
C3B C2B H2BA 119.4
C4B C3B C2B 120.7(2)
C4B C3B H3BA 119.6
C2B C3B H3BA 119.6
C4A C3A C2A 121.0(2)
C4A C3A H3AA 119.5
C2A C3A H3AA 119.5
C3A C4A C5A 119.6(2)
C3A C4A H4AA 120.2
C5A C4A H4AA 120.2
C3B C4B C5B 119.5(2)
C3B C4B H4BA 120.2
C5B C4B H4BA 120.2
C4B C5B C6B 119.3(2)
C4B C5B C8B 131.4(2)
C6B C5B C8B 109.2(2)
C4A C5A C6A 119.1(2)
C4A C5A C8A 131.6(2)
C6A C5A C8A 109.3(2)
C1A C6A C5A 120.9(2)
C1A C6A S1A 125.6(2)
C5A C6A S1A 113.45(18)
C1B C6B C5B 121.0(2)
C1B C6B S1B 125.4(2)
C5B C6B S1B 113.58(18)
C8A C7A C10A 107.1(2)
C8A C7A S1A 112.35(18)
C10A C7A S1A 140.56(19)
C8B C7B C10B 107.2(2)
C8B C7B S1B 112.44(18)
C10B C7B S1B 140.4(2)
N1A C8A C7A 109.2(2)
N1A C8A C5A 136.1(2)
C7A C8A C5A 114.6(2)
N1B C8B C7B 109.2(2)
N1B C8B C5B 136.2(2)
C7B C8B C5B 114.6(2)
N1B C9B C10B 109.2(2)
N1B C9B C11B 136.3(2)
C10B C9B C11B 114.5(2)
N1A C9A C10A 109.2(2)
N1A C9A C11A 136.3(2)
C10A C9A C11A 114.3(2)
C9A C10A C7A 107.0(2)
C9A C10A S2A 112.68(18)
C7A C10A S2A 140.1(2)
C9B C10B C7B 106.8(2)
C9B C10B S2B 112.25(18)
C7B C10B S2B 140.93(19)
C12A C11A C16A 119.0(2)
C12A C11A C9A 131.5(2)
C16A C11A C9A 109.3(2)
C12B C11B C16B 119.0(2)
C12B C11B C9B 131.5(2)
C16B C11B C9B 109.5(2)
C13B C12B C11B 119.4(2)
C13B C12B H12A 120.3
C11B C12B H12A 120.3
C13A C12A C11A 119.5(3)
C13A C12A H12B 120.2
C11A C12A H12B 120.2
C12B C13B C14B 121.3(2)
C12B C13B H13A 119.4
C14B C13B H13A 119.4
C12A C13A C14A 120.8(3)
C12A C13A H13B 119.6
C14A C13A H13B 119.6
C15B C14B C13B 120.5(2)
C15B C14B H14A 119.8
C13B C14B H14A 119.8
C15A C14A C13A 121.2(3)
C15A C14A H14B 119.4
C13A C14A H14B 119.4
C14B C15B C16B 118.6(2)
C14B C15B H15A 120.7
C16B C15B H15A 120.7
C14A C15A C16A 118.4(3)
C14A C15A H15B 120.8
C16A C15A H15B 120.8
C15B C16B C11B 121.3(2)
C15B C16B S2B 125.1(2)
C11B C16B S2B 113.61(18)
C15A C16A C11A 121.1(2)
C15A C16A S2A 125.4(2)
C11A C16A S2A 113.50(18)

loop_
_geom_bond_atom_site_label_1
_geom_bond_atom_site_label_2
_geom_bond_distance
S1B C7B 1.737(2)
S1B C6B 1.758(2)
S1A C7A 1.737(2)
S1A C6A 1.761(3)
S2A C10A 1.732(2)
S2A C16A 1.755(3)
S2B C10B 1.740(2)
S2B C16B 1.759(3)
N1A C8A 1.376(3)
N1A C9A 1.380(3)
N1A H1AA 0.8800
N1B C9B 1.373(3)
N1B C8B 1.377(3)
N1B H1BA 0.8800
C1B C2B 1.383(4)
C1B C6B 1.394(3)
C1B H1BB 0.9500
C1A C2A 1.383(4)
C1A C6A 1.383(3)
C1A H1AB 0.9500
C2A C3A 1.386(4)
C2A H2AA 0.9500
C2B C3B 1.389(4)
C2B H2BA 0.9500
C3B C4B 1.380(3)
C3B H3BA 0.9500
C3A C4A 1.374(3)
C3A H3AA 0.9500
C4A C5A 1.389(3)
C4A H4AA 0.9500
C4B C5B 1.391(3)
C4B H4BA 0.9500
C5B C6B 1.410(3)
C5B C8B 1.432(3)
C5A C6A 1.413(3)
C5A C8A 1.436(3)
C7A C8A 1.384(3)
C7A C10A 1.411(3)
C7B C8B 1.380(3)
C7B C10B 1.412(3)
C9B C10B 1.386(3)
C9B C11B 1.431(3)
C9A C10A 1.382(3)
C9A C11A 1.429(3)
C11A C12A 1.397(3)
C11A C16A 1.413(3)
C11B C12B 1.402(3)
C11B C16B 1.407(3)
C12B C13B 1.372(4)
C12B H12A 0.9500
C12A C13A 1.376(4)
C12A H12B 0.9500
C13B C14B 1.396(4)
C13B H13A 0.9500
C13A C14A 1.392(4)
C13A H13B 0.9500
C14B C15B 1.384(4)
C14B H14A 0.9500
C14A C15A 1.380(4)
C14A H14B 0.9500
C15B C16B 1.392(3)
C15B H15A 0.9500
C15A C16A 1.391(3)
C15A H15B 0.9500

loop_
_geom_torsion_atom_site_label_1
_geom_torsion_atom_site_label_2
_geom_torsion_atom_site_label_3
_geom_torsion_atom_site_label_4
_geom_torsion
C6A C1A C2A C3A 0.3(4)
C6B C1B C2B C3B -1.4(4)
C1B C2B C3B C4B 0.8(4)
C1A C2A C3A C4A -0.1(4)
C2A C3A C4A C5A -0.6(4)
C2B C3B C4B C5B 0.6(4)
C3B C4B C5B C6B -1.4(3)
C3B C4B C5B C8B 176.8(2)
C3A C4A C5A C6A 1.0(4)
C3A C4A C5A C8A -180.0(2)
C2A C1A C6A C5A 0.2(4)
C2A C1A C6A S1A -179.80(19)
C4A C5A C6A C1A -0.8(4)
C8A C5A C6A C1A 180.0(2)
C4A C5A C6A S1A 179.19(18)
C8A C5A C6A S1A -0.1(3)
C7A S1A C6A C1A 180.0(2)
C7A S1A C6A C5A 0.02(19)
C2B C1B C6B C5B 0.6(4)
C2B C1B C6B S1B -178.37(19)
C4B C5B C6B C1B 0.8(3)
C8B C5B C6B C1B -177.7(2)
C4B C5B C6B S1B 179.85(18)
C8B C5B C6B S1B 1.3(2)
C7B S1B C6B C1B 177.1(2)
C7B S1B C6B C5B -1.95(18)
C6A S1A C7A C8A 0.02(19)
C6A S1A C7A C10A -178.1(3)
C6B S1B C7B C8B 2.09(19)
C6B S1B C7B C10B -176.9(3)
C9A N1A C8A C7A 0.6(3)
C9A N1A C8A C5A -177.6(3)
C10A C7A C8A N1A 0.1(3)
S1A C7A C8A N1A -178.72(16)
C10A C7A C8A C5A 178.7(2)
S1A C7A C8A C5A -0.1(3)
C4A C5A C8A N1A -0.9(5)
C6A C5A C8A N1A 178.2(3)
C4A C5A C8A C7A -179.0(2)
C6A C5A C8A C7A 0.1(3)
C9B N1B C8B C7B 0.1(3)
C9B N1B C8B C5B -177.6(3)
C10B C7B C8B N1B -0.7(3)
S1B C7B C8B N1B 179.98(16)
C10B C7B C8B C5B 177.6(2)
S1B C7B C8B C5B -1.8(3)
C4B C5B C8B N1B -0.4(5)
C6B C5B C8B N1B 177.9(3)
C4B C5B C8B C7B -178.0(2)
C6B C5B C8B C7B 0.3(3)
C8B N1B C9B C10B 0.5(3)
C8B N1B C9B C11B -178.4(3)
C8A N1A C9A C10A -1.0(3)
C8A N1A C9A C11A 173.2(3)
N1A C9A C10A C7A 1.1(3)
C11A C9A C10A C7A -174.5(2)
N1A C9A C10A S2A 177.34(16)
C11A C9A C10A S2A 1.7(3)
C8A C7A C10A C9A -0.7(3)
S1A C7A C10A C9A 177.5(2)
C8A C7A C10A S2A -175.3(2)
S1A C7A C10A S2A 2.9(5)
C16A S2A C10A C9A -2.13(19)
C16A S2A C10A C7A 172.3(3)
N1B C9B C10B C7B -0.9(3)
C11B C9B C10B C7B 178.3(2)
N1B C9B C10B S2B -179.59(16)
C11B C9B C10B S2B -0.4(3)
C8B C7B C10B C9B 1.0(3)
S1B C7B C10B C9B -180.0(2)
C8B C7B C10B S2B 179.0(2)
S1B C7B C10B S2B -1.9(5)
C16B S2B C10B C9B 0.89(19)
C16B S2B C10B C7B -177.1(3)
N1A C9A C11A C12A 2.2(5)
C10A C9A C11A C12A 176.2(2)
N1A C9A C11A C16A -174.2(3)
C10A C9A C11A C16A -0.2(3)
N1B C9B C11B C12B -0.8(5)
C10B C9B C11B C12B -179.8(2)
N1B C9B C11B C16B 178.4(3)
C10B C9B C11B C16B -0.5(3)
C16B C11B C12B C13B -0.2(4)
C9B C11B C12B C13B 179.0(3)
C16A C11A C12A C13A 0.4(4)
C9A C11A C12A C13A -175.7(2)
C11B C12B C13B C14B -0.8(4)
C11A C12A C13A C14A 0.6(4)
C12B C13B C14B C15B 0.7(4)
C12A C13A C14A C15A -1.2(4)
C13B C14B C15B C16B 0.4(4)
C13A C14A C15A C16A 0.6(4)
C14B C15B C16B C11B -1.3(4)
C14B C15B C16B S2B 179.45(19)
C12B C11B C16B C15B 1.2(4)
C9B C11B C16B C15B -178.1(2)
C12B C11B C16B S2B -179.46(18)
C9B C11B C16B S2B 1.2(3)
C10B S2B C16B C15B 178.1(2)
C10B S2B C16B C11B -1.21(19)
C14A C15A C16A C11A 0.5(4)
C14A C15A C16A S2A 177.5(2)
C12A C11A C16A C15A -1.0(4)
C9A C11A C16A C15A 175.9(2)
C12A C11A C16A S2A -178.32(18)
C9A C11A C16A S2A -1.5(3)
C10A S2A C16A C15A -175.2(2)
C10A S2A C16A C11A 2.07(19)
